data_4082368
loop_
_publ_author_name
'Dorazco-Gonzalez, Alejandro'

_publ_section_title
;
 Chemosensing of Chloride Based on a Luminescent Platinum(II) NCN Pincer
 Complex in Aqueous Media
;
_journal_issue 4
_journal_name_full Organometallics
_journal_page_first 868
_journal_paper_doi 10.1021/om4007054
_journal_volume 33
_journal_year 2014
_chemical_formula_moiety 'C32 H21 Cl N4 Pt, 0.5(C H2 Cl2)'
_chemical_formula_sum 'C32.5 H22 Cl2 N4 Pt'
_chemical_formula_weight 734.53
_chemical_name_systematic
; 
 ? 
;
_space_group_IT_number 2
_symmetry_cell_setting triclinic
_symmetry_space_group_name_Hall '-P 1'
_symmetry_space_group_name_H-M 'P -1'
_atom_sites_solution_hydrogens geom
_atom_sites_solution_primary direct
_atom_sites_solution_secondary difmap
_audit_creation_method SHELXL-97
_cell_angle_alpha 113.670(14)
_cell_angle_beta 92.100(12)
_cell_angle_gamma 107.252(10)
_cell_formula_units_Z 4
_cell_length_a 13.7429(16)
_cell_length_b 14.395(3)
_cell_length_c 15.495(2)
_cell_measurement_reflns_used 192
_cell_measurement_temperature 100(2)
_cell_measurement_theta_max 22
_cell_measurement_theta_min 3
_cell_volume 2638.3(8)
_computing_cell_refinement 'Dirax/lsq (Duisenberg & Schreurs, 1989-2000)'
_computing_data_collection 'Collect (Bruker AXS BV, 1997-2004)'
_computing_data_reduction 'EvalCCD (Duisenberg & Schreurs, 1990-2000)'
_computing_molecular_graphics 'Bruker SHELXTL'
_computing_publication_material 'Bruker SHELXTL'
_computing_structure_refinement 'SHELXL-97 (Sheldrick, 1997)'
_computing_structure_solution 'SHELXS-97 (Sheldrick, 1990)'
_diffrn_ambient_temperature 100(2)
_diffrn_measured_fraction_theta_full 0.986
_diffrn_measured_fraction_theta_max 0.986
_diffrn_measurement_device_type 'Bruker APEX II CCD'
_diffrn_measurement_method 'phi and omega scans'
_diffrn_radiation_monochromator graphite
_diffrn_radiation_source 'fine-focus sealed tube'
_diffrn_radiation_type MoK\a
_diffrn_radiation_wavelength 0.71073
_diffrn_reflns_av_R_equivalents 0.0587
_diffrn_reflns_av_sigmaI/netI 0.0772
_diffrn_reflns_limit_h_max 15
_diffrn_reflns_limit_h_min -17
_diffrn_reflns_limit_k_max 18
_diffrn_reflns_limit_k_min -18
_diffrn_reflns_limit_l_max 20
_diffrn_reflns_limit_l_min -20
_diffrn_reflns_number 34526
_diffrn_reflns_theta_full 27.49
_diffrn_reflns_theta_max 27.49
_diffrn_reflns_theta_min 3.02
_exptl_absorpt_coefficient_mu 5.552
_exptl_absorpt_correction_T_max 0.7456
_exptl_absorpt_correction_T_min 0.5595
_exptl_absorpt_correction_type multi-scan
_exptl_absorpt_process_details 'SADABS 2008, Bruker AXS, 2008'
_exptl_crystal_colour yellow
_exptl_crystal_density_diffrn 1.849
_exptl_crystal_density_method 'not measured'
_exptl_crystal_description prismatic
_exptl_crystal_F_000 1428
_exptl_crystal_size_max 0.50
_exptl_crystal_size_mid 0.13
_exptl_crystal_size_min 0.11
_refine_diff_density_max 2.361
_refine_diff_density_min -2.347
_refine_diff_density_rms 0.253
_refine_ls_extinction_method none
_refine_ls_goodness_of_fit_ref 1.039
_refine_ls_hydrogen_treatment constr
_refine_ls_matrix_type full
_refine_ls_number_parameters 712
_refine_ls_number_reflns 11960
_refine_ls_number_restraints 0
_refine_ls_restrained_S_all 1.039
_refine_ls_R_factor_all 0.0816
_refine_ls_R_factor_gt 0.0488
_refine_ls_shift/su_max 0.001
_refine_ls_shift/su_mean 0.000
_refine_ls_structure_factor_coef Fsqd
_refine_ls_weighting_details 'calc w=1/[\s^2^(Fo^2^)+(0.0214P)^2^+25.8627P] where P=(Fo^2^+2Fc^2^)/3'
_refine_ls_weighting_scheme calc
_refine_ls_wR_factor_gt 0.0933
_refine_ls_wR_factor_ref 0.1089
_reflns_number_gt 8693
_reflns_number_total 11960
_reflns_threshold_expression >2sigma(I)
_cod_data_source_file om4007054_si_002.cif
_cod_data_source_block ad4
_cod_depositor_comments
;
The following automatic conversions were performed:

'_symmetry_cell_setting' value 'Triclinic' changed to 'triclinic'
according to
/usr/data/users/saulius/automatic-downloads/current/ACS/lib/dictionaries/cif_core.dic
dictionary named 'cif_core.dic' version 2.4.2 from 2011-04-26.

Automatic conversion script
Id: cif_fix_values 2281 2013-09-26 08:29:07Z andrius 
;
_cod_original_cell_volume 2638.4(7)
_cod_original_formula_sum 'C32.50 H22 Cl2 N4 Pt'
_cod_database_code 4082368

loop_
_symmetry_equiv_pos_as_xyz
'x, y, z'
'-x, -y, -z'

loop_
_atom_site_label
_atom_site_type_symbol
_atom_site_fract_x
_atom_site_fract_y
_atom_site_fract_z
_atom_site_U_iso_or_equiv
_atom_site_adp_type
_atom_site_occupancy
_atom_site_symmetry_multiplicity
_atom_site_calc_flag
_atom_site_refinement_flags
Pt1 Pt 0.08525(2) 0.12892(2) -0.01427(2) 0.01321(8) Uani 1 1 d .
Cl1 Cl -0.06221(14) 0.18789(17) 0.02186(13) 0.0192(4) Uani 1 1 d .
N1 N 0.0862(5) 0.1177(5) -0.1498(5) 0.0177(15) Uani 1 1 d .
N2 N 0.1633(5) 0.0871(6) -0.2789(4) 0.0161(14) Uani 1 1 d .
N3 N 0.1299(5) 0.1261(5) 0.1114(4) 0.0145(14) Uani 1 1 d .
N4 N 0.2380(5) 0.0913(5) 0.1971(4) 0.0139(14) Uani 1 1 d .
C1 C 0.2080(6) 0.0907(6) -0.0406(5) 0.0150(16) Uani 1 1 d .
C2 C 0.2450(6) 0.0850(6) -0.1260(5) 0.0148(16) Uani 1 1 d .
C3 C 0.3409(6) 0.0732(7) -0.1390(6) 0.0200(18) Uani 1 1 d .
H3 H 0.3660 0.0686 -0.1964 0.024 Uiso 1 1 calc R
C4 C 0.4003(6) 0.0682(7) -0.0663(6) 0.0204(18) Uani 1 1 d .
H4 H 0.4666 0.0622 -0.0748 0.024 Uiso 1 1 calc R
C5 C 0.3647(6) 0.0719(7) 0.0185(6) 0.0185(17) Uani 1 1 d .
H5 H 0.4056 0.0675 0.0665 0.022 Uiso 1 1 calc R
C6 C 0.2672(6) 0.0823(6) 0.0302(5) 0.0136(16) Uani 1 1 d .
C7 C 0.1677(6) 0.0947(6) -0.1876(6) 0.0175(17) Uani 1 1 d .
C8 C 0.0251(6) 0.1254(6) -0.2194(5) 0.0154(16) Uani 1 1 d .
C9 C -0.0687(6) 0.1447(6) -0.2186(5) 0.0153(16) Uani 1 1 d .
H9 H -0.1005 0.1603 -0.1634 0.018 Uiso 1 1 calc R
C10 C -0.1129(6) 0.1397(7) -0.3029(6) 0.0202(18) Uani 1 1 d .
H10 H -0.1781 0.1495 -0.3059 0.024 Uiso 1 1 calc R
C11 C -0.0649(6) 0.1207(7) -0.3847(6) 0.0220(18) Uani 1 1 d .
H11 H -0.0976 0.1196 -0.4403 0.026 Uiso 1 1 calc R
C12 C 0.0291(7) 0.1035(7) -0.3845(6) 0.0208(18) Uani 1 1 d .
H12 H 0.0620 0.0905 -0.4389 0.025 Uiso 1 1 calc R
C13 C 0.0733(6) 0.1063(7) -0.3002(5) 0.0163(17) Uani 1 1 d .
C14 C 0.2292(6) 0.0529(7) -0.3461(5) 0.0158(16) Uani 1 1 d .
C15 C 0.2761(6) 0.1186(7) -0.3894(5) 0.0194(18) Uani 1 1 d .
H15 H 0.2667 0.1860 -0.3731 0.023 Uiso 1 1 calc R
C16 C 0.3373(6) 0.0839(8) -0.4571(6) 0.025(2) Uani 1 1 d .
H16 H 0.3700 0.1280 -0.4870 0.030 Uiso 1 1 calc R
C17 C 0.3506(6) -0.0141(8) -0.4806(6) 0.025(2) Uani 1 1 d .
H17 H 0.3934 -0.0365 -0.5259 0.029 Uiso 1 1 calc R
C18 C 0.3028(6) -0.0794(7) -0.4395(6) 0.0230(19) Uani 1 1 d .
H18 H 0.3109 -0.1477 -0.4579 0.028 Uiso 1 1 calc R
C19 C 0.2422(6) -0.0465(7) -0.3704(6) 0.0183(17) Uani 1 1 d .
H19 H 0.2105 -0.0910 -0.3405 0.022 Uiso 1 1 calc R
C20 C 0.2135(6) 0.0965(6) 0.1126(5) 0.0138(16) Uani 1 1 d .
C21 C 0.1673(6) 0.1245(6) 0.2550(5) 0.0150(16) Uani 1 1 d .
C22 C 0.1580(6) 0.1371(7) 0.3490(6) 0.0194(18) Uani 1 1 d .
H22 H 0.2035 0.1225 0.3856 0.023 Uiso 1 1 calc R
C23 C 0.0775(6) 0.1724(7) 0.3846(6) 0.0217(19) Uani 1 1 d .
H23 H 0.0675 0.1819 0.4475 0.026 Uiso 1 1 calc R
C24 C 0.0104(6) 0.1945(7) 0.3306(6) 0.0209(18) Uani 1 1 d .
H24 H -0.0423 0.2199 0.3590 0.025 Uiso 1 1 calc R
C25 C 0.0184(7) 0.1803(7) 0.2370(6) 0.0227(19) Uani 1 1 d .
H25 H -0.0281 0.1937 0.2004 0.027 Uiso 1 1 calc R
C26 C 0.0994(6) 0.1451(6) 0.2005(5) 0.0135(16) Uani 1 1 d .
C27 C 0.3079(6) 0.0426(6) 0.2169(5) 0.0142(16) Uani 1 1 d .
C28 C 0.3010(6) -0.0599(7) 0.1515(6) 0.0190(17) Uani 1 1 d .
H28 H 0.2538 -0.0957 0.0925 0.023 Uiso 1 1 calc R
C29 C 0.3644(6) -0.1090(7) 0.1738(6) 0.0225(19) Uani 1 1 d .
H29 H 0.3606 -0.1790 0.1293 0.027 Uiso 1 1 calc R
C30 C 0.4336(6) -0.0577(7) 0.2603(5) 0.0175(17) Uani 1 1 d .
H30 H 0.4740 -0.0938 0.2761 0.021 Uiso 1 1 calc R
C31 C 0.4427(6) 0.0458(7) 0.3226(6) 0.0205(18) Uani 1 1 d .
H31 H 0.4924 0.0825 0.3801 0.025 Uiso 1 1 calc R
C32 C 0.3795(6) 0.0978(7) 0.3023(5) 0.0156(16) Uani 1 1 d .
H32 H 0.3853 0.1690 0.3456 0.019 Uiso 1 1 calc R
Pt2 Pt 0.40645(2) 0.37943(2) 0.52748(2) 0.01330(8) Uani 1 1 d .
Cl2 Cl 0.55218(15) 0.31857(17) 0.49008(14) 0.0196(4) Uani 1 1 d .
N5 N 0.3637(5) 0.3893(5) 0.4050(4) 0.0146(14) Uani 1 1 d .
N6 N 0.2575(5) 0.4283(5) 0.3220(5) 0.0150(14) Uani 1 1 d .
N7 N 0.4048(5) 0.3862(5) 0.6616(4) 0.0134(13) Uani 1 1 d .
N8 N 0.3294(5) 0.4164(6) 0.7909(5) 0.0174(15) Uani 1 1 d .
C33 C 0.2878(6) 0.4238(6) 0.5573(5) 0.0152(16) Uani 1 1 d .
C34 C 0.2325(6) 0.4420(7) 0.4905(5) 0.0173(17) Uani 1 1 d .
C35 C 0.1430(6) 0.4676(7) 0.5090(6) 0.0237(19) Uani 1 1 d .
H35 H 0.1057 0.4804 0.4646 0.028 Uiso 1 1 calc R
C36 C 0.1093(6) 0.4739(8) 0.5957(6) 0.028(2) Uani 1 1 d .
H36 H 0.0473 0.4893 0.6083 0.034 Uiso 1 1 calc R
C37 C 0.1637(6) 0.4584(8) 0.6631(6) 0.025(2) Uani 1 1 d .
H37 H 0.1392 0.4636 0.7209 0.030 Uiso 1 1 calc R
C38 C 0.2549(6) 0.4351(7) 0.6453(5) 0.0168(17) Uani 1 1 d .
C39 C 0.2823(5) 0.4231(6) 0.4062(5) 0.0125(15) Uani 1 1 d .
C40 C 0.3945(6) 0.3716(6) 0.3168(6) 0.0166(17) Uani 1 1 d .
C41 C 0.4754(6) 0.3378(6) 0.2787(6) 0.0158(16) Uani 1 1 d .
H41 H 0.5217 0.3230 0.3143 0.019 Uiso 1 1 calc R
C42 C 0.4850(6) 0.3269(7) 0.1866(6) 0.0202(18) Uani 1 1 d .
H42 H 0.5390 0.3039 0.1587 0.024 Uiso 1 1 calc R
C43 C 0.4176(7) 0.3489(7) 0.1334(6) 0.024(2) Uani 1 1 d .
H43 H 0.4263 0.3392 0.0701 0.029 Uiso 1 1 calc R
C44 C 0.3392(6) 0.3840(6) 0.1708(5) 0.0180(17) Uani 1 1 d .
H44 H 0.2944 0.4003 0.1352 0.022 Uiso 1 1 calc R
C45 C 0.3280(6) 0.3950(6) 0.2630(5) 0.0160(17) Uani 1 1 d .
C46 C 0.1892(6) 0.4791(7) 0.3018(5) 0.0185(17) Uani 1 1 d .
C47 C 0.1159(6) 0.4213(7) 0.2179(6) 0.0206(18) Uani 1 1 d .
H47 H 0.1078 0.3485 0.1773 0.025 Uiso 1 1 calc R
C48 C 0.0546(6) 0.4727(7) 0.1949(5) 0.0188(18) Uani 1 1 d .
H48 H 0.0029 0.4340 0.1387 0.023 Uiso 1 1 calc R
C49 C 0.0684(6) 0.5801(7) 0.2531(6) 0.0221(19) Uani 1 1 d .
H49 H 0.0284 0.6157 0.2359 0.027 Uiso 1 1 calc R
C50 C 0.1422(6) 0.6351(7) 0.3375(6) 0.0188(17) Uani 1 1 d .
H50 H 0.1508 0.7079 0.3787 0.023 Uiso 1 1 calc R
C51 C 0.2025(6) 0.5844(7) 0.3615(6) 0.0182(17) Uani 1 1 d .
H51 H 0.2527 0.6221 0.4187 0.022 Uiso 1 1 calc R
C52 C 0.3261(6) 0.4138(6) 0.7014(5) 0.0158(16) Uani 1 1 d .
C53 C 0.4152(6) 0.3886(6) 0.8085(6) 0.0183(17) Uani 1 1 d .
C54 C 0.4571(6) 0.3849(7) 0.8895(6) 0.0207(18) Uani 1 1 d .
H54 H 0.4248 0.3980 0.9443 0.025 Uiso 1 1 calc R
C55 C 0.5491(7) 0.3611(7) 0.8870(6) 0.027(2) Uani 1 1 d .
H55 H 0.5809 0.3590 0.9414 0.032 Uiso 1 1 calc R
C56 C 0.5948(6) 0.3401(7) 0.8038(6) 0.0234(19) Uani 1 1 d .
H56 H 0.6569 0.3238 0.8037 0.028 Uiso 1 1 calc R
C57 C 0.5524(6) 0.3425(7) 0.7226(6) 0.0201(18) Uani 1 1 d .
H57 H 0.5830 0.3263 0.6668 0.024 Uiso 1 1 calc R
C58 C 0.4622(6) 0.3698(6) 0.7265(5) 0.0152(16) Uani 1 1 d .
C59 C 0.2643(6) 0.4496(7) 0.8597(6) 0.0200(18) Uani 1 1 d .
C60 C 0.2582(6) 0.5522(7) 0.8893(6) 0.0199(18) Uani 1 1 d .
H60 H 0.2959 0.5989 0.8637 0.024 Uiso 1 1 calc R
C61 C 0.1963(6) 0.5871(7) 0.9573(6) 0.0224(18) Uani 1 1 d .
H61 H 0.1892 0.6559 0.9763 0.027 Uiso 1 1 calc R
C62 C 0.1456(6) 0.5176(7) 0.9959(6) 0.0231(19) Uani 1 1 d .
H62 H 0.1053 0.5407 1.0434 0.028 Uiso 1 1 calc R
C63 C 0.1526(6) 0.4155(7) 0.9670(6) 0.024(2) Uani 1 1 d .
H63 H 0.1166 0.3694 0.9940 0.028 Uiso 1 1 calc R
C64 C 0.2130(6) 0.3804(7) 0.8977(6) 0.0229(19) Uani 1 1 d .
H64 H 0.2185 0.3108 0.8773 0.027 Uiso 1 1 calc R
C65 C 0.2400(8) -0.2131(9) -0.1851(7) 0.041(3) Uani 1 1 d .
H65A H 0.1781 -0.2757 -0.1954 0.050 Uiso 1 1 calc R
H65B H 0.2179 -0.1497 -0.1702 0.050 Uiso 1 1 calc R
Cl3 Cl 0.3328(2) -0.1872(2) -0.08596(19) 0.0422(6) Uani 1 1 d .
Cl4 Cl 0.2940(3) -0.2398(3) -0.2896(2) 0.0557(8) Uani 1 1 d .

loop_
_atom_site_aniso_label
_atom_site_aniso_U_11
_atom_site_aniso_U_22
_atom_site_aniso_U_33
_atom_site_aniso_U_23
_atom_site_aniso_U_13
_atom_site_aniso_U_12
Pt1 0.01288(17) 0.01528(17) 0.01338(15) 0.00806(13) 0.00187(12) 0.00480(14)
Cl1 0.0165(10) 0.0240(11) 0.0180(9) 0.0085(8) 0.0022(8) 0.0093(9)
N1 0.021(4) 0.015(4) 0.018(3) 0.007(3) 0.006(3) 0.007(3)
N2 0.016(4) 0.020(4) 0.011(3) 0.005(3) 0.002(3) 0.009(3)
N3 0.008(3) 0.020(4) 0.012(3) 0.006(3) -0.002(3) 0.001(3)
N4 0.014(3) 0.014(3) 0.010(3) 0.005(3) -0.003(3) 0.002(3)
C1 0.013(4) 0.017(4) 0.007(3) 0.001(3) -0.004(3) 0.000(3)
C2 0.018(4) 0.015(4) 0.014(4) 0.009(3) 0.000(3) 0.005(3)
C3 0.019(4) 0.022(4) 0.019(4) 0.007(3) 0.010(3) 0.008(4)
C4 0.008(4) 0.032(5) 0.026(4) 0.017(4) 0.002(3) 0.007(4)
C5 0.008(4) 0.023(5) 0.024(4) 0.013(4) -0.004(3) 0.002(3)
C6 0.012(4) 0.014(4) 0.012(3) 0.006(3) -0.001(3) 0.001(3)
C7 0.015(4) 0.016(4) 0.019(4) 0.007(3) 0.005(3) 0.002(3)
C8 0.018(4) 0.014(4) 0.008(3) 0.001(3) -0.002(3) 0.001(3)
C9 0.021(4) 0.011(4) 0.017(4) 0.009(3) 0.003(3) 0.007(3)
C10 0.019(4) 0.024(5) 0.018(4) 0.009(4) 0.001(3) 0.009(4)
C11 0.025(5) 0.027(5) 0.016(4) 0.010(4) -0.003(3) 0.012(4)
C12 0.028(5) 0.014(4) 0.014(4) 0.002(3) 0.003(3) 0.005(4)
C13 0.020(4) 0.018(4) 0.014(4) 0.007(3) 0.003(3) 0.011(4)
C14 0.013(4) 0.021(4) 0.013(4) 0.009(3) 0.000(3) 0.003(3)
C15 0.016(4) 0.023(5) 0.015(4) 0.006(3) 0.002(3) 0.003(4)
C16 0.025(5) 0.037(6) 0.016(4) 0.013(4) 0.010(4) 0.010(4)
C17 0.021(5) 0.039(6) 0.017(4) 0.012(4) 0.007(3) 0.014(4)
C18 0.026(5) 0.021(5) 0.018(4) 0.001(4) -0.001(3) 0.015(4)
C19 0.016(4) 0.017(4) 0.021(4) 0.009(3) -0.001(3) 0.003(3)
C20 0.012(4) 0.012(4) 0.009(3) 0.002(3) -0.004(3) -0.003(3)
C21 0.013(4) 0.010(4) 0.018(4) 0.006(3) -0.001(3) -0.001(3)
C22 0.019(4) 0.021(5) 0.015(4) 0.007(3) 0.000(3) 0.004(4)
C23 0.027(5) 0.023(5) 0.014(4) 0.011(4) 0.007(3) 0.002(4)
C24 0.020(5) 0.022(5) 0.023(4) 0.012(4) 0.007(4) 0.007(4)
C25 0.027(5) 0.021(5) 0.020(4) 0.009(4) 0.009(4) 0.007(4)
C26 0.013(4) 0.016(4) 0.012(3) 0.010(3) 0.001(3) 0.001(3)
C27 0.013(4) 0.015(4) 0.016(4) 0.010(3) 0.003(3) 0.002(3)
C28 0.016(4) 0.026(5) 0.016(4) 0.010(4) 0.003(3) 0.007(4)
C29 0.025(5) 0.025(5) 0.022(4) 0.013(4) 0.011(4) 0.009(4)
C30 0.015(4) 0.024(5) 0.019(4) 0.014(4) 0.002(3) 0.009(4)
C31 0.019(4) 0.021(5) 0.021(4) 0.008(4) 0.002(3) 0.006(4)
C32 0.016(4) 0.017(4) 0.016(4) 0.010(3) 0.004(3) 0.005(3)
Pt2 0.01298(17) 0.01460(17) 0.01449(15) 0.00815(13) 0.00129(12) 0.00516(13)
Cl2 0.0173(10) 0.0241(11) 0.0186(9) 0.0087(8) 0.0014(8) 0.0096(9)
N5 0.012(3) 0.015(4) 0.013(3) 0.007(3) -0.002(3) -0.001(3)
N6 0.010(3) 0.015(4) 0.016(3) 0.005(3) 0.000(3) 0.004(3)
N7 0.015(3) 0.014(3) 0.016(3) 0.009(3) 0.002(3) 0.008(3)
N8 0.020(4) 0.019(4) 0.022(3) 0.014(3) 0.007(3) 0.009(3)
C33 0.018(4) 0.019(4) 0.013(4) 0.010(3) 0.004(3) 0.008(4)
C34 0.018(4) 0.021(4) 0.016(4) 0.011(3) -0.001(3) 0.006(4)
C35 0.023(5) 0.035(5) 0.016(4) 0.012(4) 0.007(3) 0.012(4)
C36 0.018(4) 0.052(6) 0.025(4) 0.021(4) 0.009(4) 0.017(4)
C37 0.022(5) 0.044(6) 0.021(4) 0.020(4) 0.008(4) 0.017(4)
C38 0.016(4) 0.019(4) 0.018(4) 0.012(3) 0.002(3) 0.004(3)
C39 0.009(4) 0.014(4) 0.011(3) 0.005(3) -0.006(3) 0.001(3)
C40 0.018(4) 0.014(4) 0.018(4) 0.008(3) 0.006(3) 0.004(3)
C41 0.014(4) 0.011(4) 0.022(4) 0.007(3) -0.005(3) 0.004(3)
C42 0.018(4) 0.018(4) 0.027(4) 0.012(4) 0.008(4) 0.005(4)
C43 0.033(5) 0.021(5) 0.023(4) 0.015(4) 0.011(4) 0.009(4)
C44 0.026(5) 0.015(4) 0.014(4) 0.010(3) 0.002(3) 0.004(4)
C45 0.017(4) 0.013(4) 0.014(4) 0.005(3) 0.000(3) 0.002(3)
C46 0.021(4) 0.024(5) 0.016(4) 0.011(3) 0.003(3) 0.012(4)
C47 0.026(5) 0.024(5) 0.016(4) 0.013(4) 0.008(3) 0.005(4)
C48 0.016(4) 0.032(5) 0.014(4) 0.017(4) -0.002(3) 0.008(4)
C49 0.020(4) 0.034(5) 0.031(5) 0.024(4) 0.013(4) 0.020(4)
C50 0.025(5) 0.018(4) 0.019(4) 0.009(3) 0.001(3) 0.014(4)
C51 0.011(4) 0.018(4) 0.023(4) 0.010(3) -0.002(3) 0.000(3)
C52 0.018(4) 0.014(4) 0.015(4) 0.008(3) 0.000(3) 0.002(3)
C53 0.020(4) 0.009(4) 0.024(4) 0.008(3) -0.001(3) 0.001(3)
C54 0.026(5) 0.026(5) 0.015(4) 0.010(4) -0.001(3) 0.014(4)
C55 0.038(6) 0.032(5) 0.023(4) 0.017(4) 0.004(4) 0.021(5)
C56 0.023(5) 0.028(5) 0.027(4) 0.016(4) 0.000(4) 0.014(4)
C57 0.021(5) 0.023(5) 0.024(4) 0.016(4) 0.002(4) 0.010(4)
C58 0.018(4) 0.010(4) 0.016(4) 0.008(3) -0.001(3) 0.001(3)
C59 0.020(4) 0.026(5) 0.016(4) 0.012(4) 0.002(3) 0.007(4)
C60 0.017(4) 0.021(5) 0.026(4) 0.014(4) 0.005(3) 0.007(4)
C61 0.016(4) 0.017(4) 0.027(4) 0.003(4) -0.004(3) 0.005(4)
C62 0.018(4) 0.029(5) 0.017(4) 0.009(4) 0.004(3) 0.001(4)
C63 0.012(4) 0.028(5) 0.027(4) 0.019(4) -0.001(3) -0.008(4)
C64 0.027(5) 0.022(5) 0.022(4) 0.015(4) 0.003(4) 0.003(4)
C65 0.049(7) 0.056(7) 0.040(6) 0.032(6) 0.017(5) 0.029(6)
Cl3 0.0505(16) 0.0366(14) 0.0475(15) 0.0200(12) 0.0152(12) 0.0224(13)
Cl4 0.073(2) 0.062(2) 0.0518(17) 0.0315(16) 0.0224(15) 0.0385(17)

loop_
_atom_type_symbol
_atom_type_description
_atom_type_scat_dispersion_real
_atom_type_scat_dispersion_imag
_atom_type_scat_source
C C 0.0033 0.0016 'International Tables Vol C Tables 4.2.6.8 and 6.1.1.4'
H H 0.0000 0.0000 'International Tables Vol C Tables 4.2.6.8 and 6.1.1.4'
N N 0.0061 0.0033 'International Tables Vol C Tables 4.2.6.8 and 6.1.1.4'
Cl Cl 0.1484 0.1585 'International Tables Vol C Tables 4.2.6.8 and 6.1.1.4'
Pt Pt -1.7033 8.3905 'International Tables Vol C Tables 4.2.6.8 and 6.1.1.4'

loop_
_geom_angle_atom_site_label_1
_geom_angle_atom_site_label_2
_geom_angle_atom_site_label_3
_geom_angle
C1 Pt1 N3 79.8(3)
C1 Pt1 N1 79.9(3)
N3 Pt1 N1 159.8(3)
C1 Pt1 Cl1 176.6(2)
N3 Pt1 Cl1 100.36(18)
N1 Pt1 Cl1 99.84(19)
C7 N1 C8 107.1(6)
C7 N1 Pt1 114.1(6)
C8 N1 Pt1 138.8(5)
C7 N2 C13 106.8(6)
C7 N2 C14 127.9(7)
C13 N2 C14 124.9(6)
C20 N3 C26 106.7(6)
C20 N3 Pt1 113.8(5)
C26 N3 Pt1 139.5(5)
C20 N4 C21 106.7(6)
C20 N4 C27 127.3(6)
C21 N4 C27 125.1(6)
C6 C1 C2 120.1(7)
C6 C1 Pt1 119.8(5)
C2 C1 Pt1 119.6(6)
C3 C2 C1 119.9(7)
C3 C2 C7 131.3(7)
C1 C2 C7 108.8(6)
C2 C3 C4 119.2(7)
C2 C3 H3 120.4
C4 C3 H3 120.4
C3 C4 C5 122.1(7)
C3 C4 H4 118.9
C5 C4 H4 118.9
C6 C5 C4 118.1(7)
C6 C5 H5 120.9
C4 C5 H5 120.9
C5 C6 C1 120.5(7)
C5 C6 C20 130.5(7)
C1 C6 C20 108.7(6)
N1 C7 N2 111.2(7)
N1 C7 C2 117.0(7)
N2 C7 C2 131.7(7)
C9 C8 N1 130.9(7)
C9 C8 C13 121.4(7)
N1 C8 C13 107.7(7)
C10 C9 C8 116.2(7)
C10 C9 H9 121.9
C8 C9 H9 121.9
C9 C10 C11 122.7(7)
C9 C10 H10 118.6
C11 C10 H10 118.6
C12 C11 C10 120.8(8)
C12 C11 H11 119.6
C10 C11 H11 119.6
C11 C12 C13 116.8(7)
C11 C12 H12 121.6
C13 C12 H12 121.6
N2 C13 C12 130.7(7)
N2 C13 C8 107.2(7)
C12 C13 C8 122.0(7)
C15 C14 C19 120.7(7)
C15 C14 N2 118.9(7)
C19 C14 N2 120.4(7)
C14 C15 C16 119.0(8)
C14 C15 H15 120.5
C16 C15 H15 120.5
C17 C16 C15 120.2(8)
C17 C16 H16 119.9
C15 C16 H16 119.9
C18 C17 C16 120.7(7)
C18 C17 H17 119.7
C16 C17 H17 119.7
C17 C18 C19 120.6(8)
C17 C18 H18 119.7
C19 C18 H18 119.7
C14 C19 C18 118.8(7)
C14 C19 H19 120.6
C18 C19 H19 120.6
N3 C20 N4 111.7(6)
N3 C20 C6 117.4(7)
N4 C20 C6 130.8(7)
N4 C21 C26 106.6(6)
N4 C21 C22 131.1(7)
C26 C21 C22 122.3(7)
C23 C22 C21 115.4(8)
C23 C22 H22 122.3
C21 C22 H22 122.3
C22 C23 C24 122.4(7)
C22 C23 H23 118.8
C24 C23 H23 118.8
C25 C24 C23 122.4(8)
C25 C24 H24 118.8
C23 C24 H24 118.8
C24 C25 C26 115.7(8)
C24 C25 H25 122.1
C26 C25 H25 122.1
N3 C26 C25 129.9(7)
N3 C26 C21 108.3(6)
C25 C26 C21 121.8(7)
C28 C27 C32 121.3(7)
C28 C27 N4 119.1(7)
C32 C27 N4 119.6(7)
C29 C28 C27 118.7(8)
C29 C28 H28 120.6
C27 C28 H28 120.6
C28 C29 C30 121.3(8)
C28 C29 H29 119.4
C30 C29 H29 119.4
C31 C30 C29 119.3(8)
C31 C30 H30 120.4
C29 C30 H30 120.4
C30 C31 C32 120.8(8)
C30 C31 H31 119.6
C32 C31 H31 119.6
C27 C32 C31 118.5(8)
C27 C32 H32 120.7
C31 C32 H32 120.7
C33 Pt2 N5 79.6(3)
C33 Pt2 N7 80.0(3)
N5 Pt2 N7 159.6(2)
C33 Pt2 Cl2 178.2(2)
N5 Pt2 Cl2 101.10(18)
N7 Pt2 Cl2 99.31(18)
C39 N5 C40 107.3(6)
C39 N5 Pt2 114.1(5)
C40 N5 Pt2 138.6(5)
C39 N6 C45 107.0(6)
C39 N6 C46 128.0(6)
C45 N6 C46 123.7(6)
C52 N7 C58 107.9(6)
C52 N7 Pt2 113.7(5)
C58 N7 Pt2 138.4(5)
C52 N8 C53 107.1(6)
C52 N8 C59 128.2(7)
C53 N8 C59 124.5(7)
C34 C33 C38 120.3(7)
C34 C33 Pt2 120.1(5)
C38 C33 Pt2 119.5(6)
C35 C34 C33 120.5(7)
C35 C34 C39 130.9(7)
C33 C34 C39 108.6(7)
C34 C35 C36 118.2(8)
C34 C35 H35 120.9
C36 C35 H35 120.9
C37 C36 C35 122.2(8)
C37 C36 H36 118.9
C35 C36 H36 118.9
C36 C37 C38 119.5(7)
C36 C37 H37 120.3
C38 C37 H37 120.3
C37 C38 C33 119.3(7)
C37 C38 C52 131.4(7)
C33 C38 C52 109.2(7)
N5 C39 N6 111.3(6)
N5 C39 C34 117.5(7)
N6 C39 C34 131.1(7)
N5 C40 C41 131.2(8)
N5 C40 C45 108.4(7)
C41 C40 C45 120.4(7)
C42 C41 C40 116.9(7)
C42 C41 H41 121.5
C40 C41 H41 121.5
C41 C42 C43 122.2(7)
C41 C42 H42 118.9
C43 C42 H42 118.9
C44 C43 C42 121.3(7)
C44 C43 H43 119.3
C42 C43 H43 119.3
C43 C44 C45 117.4(8)
C43 C44 H44 121.3
C45 C44 H44 121.3
C44 C45 C40 121.8(7)
C44 C45 N6 132.2(8)
C40 C45 N6 106.0(6)
C51 C46 C47 121.8(8)
C51 C46 N6 119.8(7)
C47 C46 N6 118.3(7)
C46 C47 C48 118.4(8)
C46 C47 H47 120.8
C48 C47 H47 120.8
C49 C48 C47 120.7(8)
C49 C48 H48 119.7
C47 C48 H48 119.7
C48 C49 C50 119.1(7)
C48 C49 H49 120.5
C50 C49 H49 120.5
C51 C50 C49 120.6(8)
C51 C50 H50 119.7
C49 C50 H50 119.7
C46 C51 C50 119.4(8)
C46 C51 H51 120.3
C50 C51 H51 120.3
N7 C52 N8 110.7(7)
N7 C52 C38 117.5(6)
N8 C52 C38 131.8(7)
C54 C53 N8 131.0(7)
C54 C53 C58 122.2(8)
N8 C53 C58 106.6(7)
C53 C54 C55 117.3(7)
C53 C54 H54 121.4
C55 C54 H54 121.4
C54 C55 C56 120.3(8)
C54 C55 H55 119.9
C56 C55 H55 119.9
C57 C56 C55 122.5(8)
C57 C56 H56 118.7
C55 C56 H56 118.7
C56 C57 C58 117.0(7)
C56 C57 H57 121.5
C58 C57 H57 121.5
N7 C58 C57 131.7(7)
N7 C58 C53 107.6(7)
C57 C58 C53 120.6(7)
C64 C59 C60 121.5(7)
C64 C59 N8 119.3(8)
C60 C59 N8 119.1(7)
C59 C60 C61 120.2(7)
C59 C60 H60 119.9
C61 C60 H60 119.9
C62 C61 C60 118.0(8)
C62 C61 H61 121.0
C60 C61 H61 121.0
C63 C62 C61 121.8(7)
C63 C62 H62 119.1
C61 C62 H62 119.1
C62 C63 C64 119.9(7)
C62 C63 H63 120.1
C64 C63 H63 120.1
C59 C64 C63 118.6(8)
C59 C64 H64 120.7
C63 C64 H64 120.7
Cl4 C65 Cl3 110.5(5)
Cl4 C65 H65A 109.5
Cl3 C65 H65A 109.5
Cl4 C65 H65B 109.5
Cl3 C65 H65B 109.5
H65A C65 H65B 108.1

loop_
_geom_bond_atom_site_label_1
_geom_bond_atom_site_label_2
_geom_bond_distance
Pt1 C1 1.933(8)
Pt1 N3 2.039(6)
Pt1 N1 2.042(6)
Pt1 Cl1 2.4213(19)
N1 C7 1.348(9)
N1 C8 1.400(10)
N2 C7 1.371(9)
N2 C13 1.400(10)
N2 C14 1.439(9)
N3 C20 1.341(10)
N3 C26 1.402(9)
N4 C20 1.376(9)
N4 C21 1.404(9)
N4 C27 1.435(10)
C1 C6 1.407(10)
C1 C2 1.415(9)
C2 C3 1.391(10)
C2 C7 1.477(11)
C3 C4 1.404(11)
C3 H3 0.9500
C4 C5 1.406(10)
C4 H4 0.9500
C5 C6 1.403(10)
C5 H5 0.9500
C6 C20 1.472(9)
C8 C9 1.397(11)
C8 C13 1.405(10)
C9 C10 1.386(11)
C9 H9 0.9500
C10 C11 1.417(10)
C10 H10 0.9500
C11 C12 1.385(11)
C11 H11 0.9500
C12 C13 1.401(11)
C12 H12 0.9500
C14 C15 1.392(10)
C14 C19 1.395(11)
C15 C16 1.397(10)
C15 H15 0.9500
C16 C17 1.379(12)
C16 H16 0.9500
C17 C18 1.366(12)
C17 H17 0.9500
C18 C19 1.399(10)
C18 H18 0.9500
C19 H19 0.9500
C21 C26 1.408(11)
C21 C22 1.409(10)
C22 C23 1.392(11)
C22 H22 0.9500
C23 C24 1.408(12)
C23 H23 0.9500
C24 C25 1.394(11)
C24 H24 0.9500
C25 C26 1.402(11)
C25 H25 0.9500
C27 C28 1.386(11)
C27 C32 1.395(11)
C28 C29 1.385(11)
C28 H28 0.9500
C29 C30 1.394(11)
C29 H29 0.9500
C30 C31 1.376(11)
C30 H30 0.9500
C31 C32 1.404(11)
C31 H31 0.9500
C32 H32 0.9500
Pt2 C33 1.927(7)
Pt2 N5 2.037(6)
Pt2 N7 2.042(6)
Pt2 Cl2 2.4150(19)
N5 C39 1.343(9)
N5 C40 1.393(9)
N6 C39 1.374(9)
N6 C45 1.412(9)
N6 C46 1.442(10)
N7 C52 1.347(9)
N7 C58 1.390(10)
N8 C52 1.371(9)
N8 C53 1.404(10)
N8 C59 1.441(9)
C33 C34 1.413(10)
C33 C38 1.415(10)
C34 C35 1.392(11)
C34 C39 1.462(10)
C35 C36 1.416(10)
C35 H35 0.9500
C36 C37 1.389(12)
C36 H36 0.9500
C37 C38 1.401(11)
C37 H37 0.9500
C38 C52 1.461(11)
C40 C41 1.400(10)
C40 C45 1.412(11)
C41 C42 1.388(11)
C41 H41 0.9500
C42 C43 1.402(12)
C42 H42 0.9500
C43 C44 1.373(11)
C43 H43 0.9500
C44 C45 1.393(10)
C44 H44 0.9500
C46 C51 1.373(11)
C46 C47 1.391(11)
C47 C48 1.395(11)
C47 H47 0.9500
C48 C49 1.391(12)
C48 H48 0.9500
C49 C50 1.400(11)
C49 H49 0.9500
C50 C51 1.383(11)
C50 H50 0.9500
C51 H51 0.9500
C53 C54 1.388(11)
C53 C58 1.412(10)
C54 C55 1.402(11)
C54 H54 0.9500
C55 C56 1.417(11)
C55 H55 0.9500
C56 C57 1.384(11)
C56 H56 0.9500
C57 C58 1.403(11)
C57 H57 0.9500
C59 C64 1.385(11)
C59 C60 1.390(11)
C60 C61 1.407(11)
C60 H60 0.9500
C61 C62 1.393(11)
C61 H61 0.9500
C62 C63 1.388(12)
C62 H62 0.9500
C63 C64 1.406(11)
C63 H63 0.9500
C64 H64 0.9500
C65 Cl4 1.754(9)
C65 Cl3 1.800(10)
C65 H65A 0.9900
C65 H65B 0.9900

loop_
_geom_torsion_atom_site_label_1
_geom_torsion_atom_site_label_2
_geom_torsion_atom_site_label_3
_geom_torsion_atom_site_label_4
_geom_torsion
C1 Pt1 N1 C7 -2.1(6)
N3 Pt1 N1 C7 -1.9(11)
Cl1 Pt1 N1 C7 174.5(5)
C1 Pt1 N1 C8 176.7(9)
N3 Pt1 N1 C8 176.9(7)
Cl1 Pt1 N1 C8 -6.8(8)
C1 Pt1 N3 C20 -2.7(6)
N1 Pt1 N3 C20 -3.0(11)
Cl1 Pt1 N3 C20 -179.3(5)
C1 Pt1 N3 C26 178.1(9)
N1 Pt1 N3 C26 177.9(7)
Cl1 Pt1 N3 C26 1.5(8)
N3 Pt1 C1 C6 -1.7(6)
N1 Pt1 C1 C6 178.2(7)
N3 Pt1 C1 C2 -173.6(7)
N1 Pt1 C1 C2 6.4(6)
C6 C1 C2 C3 -1.3(12)
Pt1 C1 C2 C3 170.6(6)
C6 C1 C2 C7 179.3(7)
Pt1 C1 C2 C7 -8.8(9)
C1 C2 C3 C4 -0.6(12)
C7 C2 C3 C4 178.6(8)
C2 C3 C4 C5 1.7(13)
C3 C4 C5 C6 -0.8(13)
C4 C5 C6 C1 -1.1(12)
C4 C5 C6 C20 -174.8(8)
C2 C1 C6 C5 2.2(12)
Pt1 C1 C6 C5 -169.7(6)
C2 C1 C6 C20 177.1(7)
Pt1 C1 C6 C20 5.2(9)
C8 N1 C7 N2 0.2(9)
Pt1 N1 C7 N2 179.3(5)
C8 N1 C7 C2 178.7(7)
Pt1 N1 C7 C2 -2.1(9)
C13 N2 C7 N1 -0.1(9)
C14 N2 C7 N1 -172.9(7)
C13 N2 C7 C2 -178.4(8)
C14 N2 C7 C2 8.9(14)
C3 C2 C7 N1 -172.6(8)
C1 C2 C7 N1 6.7(10)
C3 C2 C7 N2 5.6(15)
C1 C2 C7 N2 -175.1(8)
C7 N1 C8 C9 178.1(8)
Pt1 N1 C8 C9 -0.7(15)
C7 N1 C8 C13 -0.2(9)
Pt1 N1 C8 C13 -179.0(6)
N1 C8 C9 C10 -175.6(8)
C13 C8 C9 C10 2.5(12)
C8 C9 C10 C11 -2.5(12)
C9 C10 C11 C12 1.4(14)
C10 C11 C12 C13 -0.1(13)
C7 N2 C13 C12 -176.7(9)
C14 N2 C13 C12 -3.7(14)
C7 N2 C13 C8 0.0(9)
C14 N2 C13 C8 173.0(7)
C11 C12 C13 N2 176.4(8)
C11 C12 C13 C8 0.1(13)
C9 C8 C13 N2 -178.4(7)
N1 C8 C13 N2 0.1(9)
C9 C8 C13 C12 -1.3(13)
N1 C8 C13 C12 177.2(7)
C7 N2 C14 C15 -128.2(9)
C13 N2 C14 C15 60.3(11)
C7 N2 C14 C19 54.4(11)
C13 N2 C14 C19 -117.1(9)
C19 C14 C15 C16 -0.5(12)
N2 C14 C15 C16 -177.9(7)
C14 C15 C16 C17 0.2(13)
C15 C16 C17 C18 1.1(13)
C16 C17 C18 C19 -2.1(13)
C15 C14 C19 C18 -0.4(12)
N2 C14 C19 C18 176.9(7)
C17 C18 C19 C14 1.7(12)
C26 N3 C20 N4 2.0(9)
Pt1 N3 C20 N4 -177.4(5)
C26 N3 C20 C6 -174.0(6)
Pt1 N3 C20 C6 6.5(9)
C21 N4 C20 N3 -2.6(9)
C27 N4 C20 N3 166.4(7)
C21 N4 C20 C6 172.8(8)
C27 N4 C20 C6 -18.2(13)
C5 C6 C20 N3 166.7(8)
C1 C6 C20 N3 -7.5(10)
C5 C6 C20 N4 -8.5(14)
C1 C6 C20 N4 177.3(8)
C20 N4 C21 C26 2.1(8)
C27 N4 C21 C26 -167.3(7)
C20 N4 C21 C22 -178.3(8)
C27 N4 C21 C22 12.3(13)
N4 C21 C22 C23 179.8(8)
C26 C21 C22 C23 -0.6(12)
C21 C22 C23 C24 -0.3(12)
C22 C23 C24 C25 1.4(14)
C23 C24 C25 C26 -1.5(13)
C20 N3 C26 C25 178.2(8)
Pt1 N3 C26 C25 -2.6(14)
C20 N3 C26 C21 -0.6(9)
Pt1 N3 C26 C21 178.6(6)
C24 C25 C26 N3 -178.1(8)
C24 C25 C26 C21 0.6(12)
N4 C21 C26 N3 -0.9(8)
C22 C21 C26 N3 179.5(7)
N4 C21 C26 C25 -179.9(7)
C22 C21 C26 C25 0.5(12)
C20 N4 C27 C28 -47.1(11)
C21 N4 C27 C28 120.1(8)
C20 N4 C27 C32 134.5(8)
C21 N4 C27 C32 -58.4(10)
C32 C27 C28 C29 2.4(11)
N4 C27 C28 C29 -176.1(6)
C27 C28 C29 C30 0.4(11)
C28 C29 C30 C31 -3.3(11)
C29 C30 C31 C32 3.4(11)
C28 C27 C32 C31 -2.2(11)
N4 C27 C32 C31 176.2(6)
C30 C31 C32 C27 -0.7(11)
C33 Pt2 N5 C39 2.2(6)
N7 Pt2 N5 C39 2.2(11)
Cl2 Pt2 N5 C39 -179.5(5)
C33 Pt2 N5 C40 -178.4(8)
N7 Pt2 N5 C40 -178.4(7)
Cl2 Pt2 N5 C40 0.0(8)
C33 Pt2 N7 C52 1.4(6)
N5 Pt2 N7 C52 1.4(11)
Cl2 Pt2 N7 C52 -177.0(5)
C33 Pt2 N7 C58 -179.1(8)
N5 Pt2 N7 C58 -179.1(7)
Cl2 Pt2 N7 C58 2.6(8)
N5 Pt2 C33 C34 -0.6(6)
N7 Pt2 C33 C34 179.4(7)
N5 Pt2 C33 C38 177.6(7)
N7 Pt2 C33 C38 -2.4(6)
C38 C33 C34 C35 -2.2(13)
Pt2 C33 C34 C35 176.0(7)
C38 C33 C34 C39 -179.1(7)
Pt2 C33 C34 C39 -0.9(9)
C33 C34 C35 C36 -0.4(13)
C39 C34 C35 C36 175.7(9)
C34 C35 C36 C37 1.7(15)
C35 C36 C37 C38 -0.3(15)
C36 C37 C38 C33 -2.3(14)
C36 C37 C38 C52 -179.0(9)
C34 C33 C38 C37 3.6(13)
Pt2 C33 C38 C37 -174.6(7)
C34 C33 C38 C52 -179.0(7)
Pt2 C33 C38 C52 2.7(9)
C40 N5 C39 N6 0.2(9)
Pt2 N5 C39 N6 179.9(5)
C40 N5 C39 C34 177.0(7)
Pt2 N5 C39 C34 -3.4(9)
C45 N6 C39 N5 0.2(9)
C46 N6 C39 N5 -167.3(7)
C45 N6 C39 C34 -176.0(8)
C46 N6 C39 C34 16.6(14)
C35 C34 C39 N5 -173.7(9)
C33 C34 C39 N5 2.8(10)
C35 C34 C39 N6 2.3(16)
C33 C34 C39 N6 178.8(8)
C39 N5 C40 C41 178.9(8)
Pt2 N5 C40 C41 -0.6(14)
C39 N5 C40 C45 -0.6(9)
Pt2 N5 C40 C45 179.9(6)
N5 C40 C41 C42 179.4(8)
C45 C40 C41 C42 -1.2(12)
C40 C41 C42 C43 0.3(12)
C41 C42 C43 C44 1.0(13)
C42 C43 C44 C45 -1.3(13)
C43 C44 C45 C40 0.3(12)
C43 C44 C45 N6 -180.0(8)
N5 C40 C45 C44 -179.6(7)
C41 C40 C45 C44 0.9(12)
N5 C40 C45 N6 0.7(9)
C41 C40 C45 N6 -178.9(7)
C39 N6 C45 C44 179.7(8)
C46 N6 C45 C44 -12.1(13)
C39 N6 C45 C40 -0.5(8)
C46 N6 C45 C40 167.6(7)
C39 N6 C46 C51 51.8(11)
C45 N6 C46 C51 -113.7(8)
C39 N6 C46 C47 -132.6(8)
C45 N6 C46 C47 61.8(10)
C51 C46 C47 C48 -0.1(11)
N6 C46 C47 C48 -175.6(6)
C46 C47 C48 C49 1.6(11)
C47 C48 C49 C50 -2.4(11)
C48 C49 C50 C51 1.8(11)
C47 C46 C51 C50 -0.6(12)
N6 C46 C51 C50 174.9(7)
C49 C50 C51 C46 -0.3(11)
C58 N7 C52 N8 0.1(9)
Pt2 N7 C52 N8 179.8(5)
C58 N7 C52 C38 180.0(7)
Pt2 N7 C52 C38 -0.3(9)
C53 N8 C52 N7 -0.1(9)
C59 N8 C52 N7 175.0(8)
C53 N8 C52 C38 180.0(8)
C59 N8 C52 C38 -4.8(14)
C37 C38 C52 N7 175.5(9)
C33 C38 C52 N7 -1.4(10)
C37 C38 C52 N8 -4.6(16)
C33 C38 C52 N8 178.5(8)
C52 N8 C53 C54 175.9(9)
C59 N8 C53 C54 0.5(14)
C52 N8 C53 C58 0.1(9)
C59 N8 C53 C58 -175.3(7)
N8 C53 C54 C55 -175.4(8)
C58 C53 C54 C55 -0.2(13)
C53 C54 C55 C56 -1.1(14)
C54 C55 C56 C57 0.3(15)
C55 C56 C57 C58 1.7(13)
C52 N7 C58 C57 -178.4(9)
Pt2 N7 C58 C57 2.0(14)
C52 N7 C58 C53 0.0(9)
Pt2 N7 C58 C53 -179.6(6)
C56 C57 C58 N7 175.2(8)
C56 C57 C58 C53 -3.0(12)
C54 C53 C58 N7 -176.3(7)
N8 C53 C58 N7 0.0(9)
C54 C53 C58 C57 2.3(13)
N8 C53 C58 C57 178.6(7)
C52 N8 C59 C64 126.4(9)
C53 N8 C59 C64 -59.2(11)
C52 N8 C59 C60 -56.2(12)
C53 N8 C59 C60 118.1(9)
C64 C59 C60 C61 -2.0(13)
N8 C59 C60 C61 -179.2(7)
C59 C60 C61 C62 2.5(12)
C60 C61 C62 C63 -1.9(13)
C61 C62 C63 C64 0.7(13)
C60 C59 C64 C63 0.7(13)
N8 C59 C64 C63 178.0(7)
C62 C63 C64 C59 -0.1(13)
